data_7702420
loop_
_publ_author_name
'Cingolani, Augusto'
Effendy,
'Marchetti, Fabio'
'Pettinari, Claudio'
'Skelton, Brian W.'
'White, Allan H.'

_publ_section_title
;
 Synthesis and structural systematics of mixed
 triphenylphosphine/imidazole base adducts of silver(I) oxyanion
 salts&#x200A;&#x2020;
;
_journal_issue 22
_journal_name_full 'Journal of the Chemical Society, Dalton Transactions'
_journal_page_first 4047
_journal_paper_doi 10.1039/a906624a
_journal_year 1999
_chemical_formula_structural '[(Ph3P)2Ag(C3H4N2)2](NO3)'
_chemical_formula_sum 'C42 H38 Ag N5 O3 P2'
_chemical_formula_weight 830.61
_space_group_IT_number 14
_space_group_name_Hall '-P 2ybc'
_space_group_name_H-M_alt 'P 1 21/c 1'
_symmetry_cell_setting monoclinic
_symmetry_space_group_name_Hall '-P 2ybc'
_symmetry_space_group_name_H-M 'P 1 21/c 1'
_cell_angle_alpha 90.00000
_cell_angle_beta 99.43(3)
_cell_angle_gamma 90.00000
_cell_formula_units_Z 4
_cell_length_a 12.947(7)
_cell_length_b 15.034(2)
_cell_length_c 20.551(2)
_cell_measurement_reflns_used 8
_cell_measurement_temperature 293
_cell_measurement_theta_max 15.3
_cell_measurement_theta_min 14.0
_cell_volume 3946(2)
_computing_cell_refinement 'Enraf-Nonius software'
_computing_data_collection 'Enraf-Nonius software'
_computing_data_reduction xtal
_computing_molecular_graphics xtal
_computing_publication_material 'xtal BONDLA CIFIO'
_computing_structure_refinement xtal
_computing_structure_solution xtal
_diffrn_ambient_temperature 293
_diffrn_measurement_device_type
;
CAD4 diffractometer
;
_diffrn_measurement_method '2\q-\w scans'
_diffrn_radiation_detector 'single counter'
_diffrn_radiation_monochromator graphite
_diffrn_radiation_source 'rotating anode'
_diffrn_radiation_type 'Mo K\a'
_diffrn_radiation_wavelength .71073
_diffrn_reflns_limit_h_max 14
_diffrn_reflns_limit_h_min 0
_diffrn_reflns_limit_k_max 16
_diffrn_reflns_limit_k_min 0
_diffrn_reflns_limit_l_max 22
_diffrn_reflns_limit_l_min -22
_diffrn_reflns_number 5482
_diffrn_reflns_theta_max 23
_diffrn_standards_decay_% 0
_diffrn_standards_interval_time 3600
_diffrn_standards_number 8
_exptl_absorpt_coefficient_mu .64
_exptl_absorpt_correction_T_max .90
_exptl_absorpt_correction_T_min .88
_exptl_absorpt_correction_type gaussian
_exptl_absorpt_process_details
;
 XTAL absorb 
;
_exptl_crystal_colour colourless
_exptl_crystal_density_diffrn 1.398
_exptl_crystal_description prism
_exptl_crystal_F_000 1704
_exptl_crystal_size_max .31
_exptl_crystal_size_mid .20
_exptl_crystal_size_min .18
_refine_diff_density_max .95
_refine_diff_density_min -.59
_refine_ls_extinction_expression none
_refine_ls_extinction_method none
_refine_ls_goodness_of_fit_all 1.056
_refine_ls_goodness_of_fit_ref 1.137
_refine_ls_hydrogen_treatment noref
_refine_ls_matrix_type full
_refine_ls_number_constraints 0
_refine_ls_number_parameters 476
_refine_ls_number_reflns 2281
_refine_ls_number_restraints 0
_refine_ls_R_factor_all .164
_refine_ls_R_factor_gt .069
_refine_ls_shift/su_max .013
_refine_ls_shift/su_mean .001
_refine_ls_structure_factor_coef F
_refine_ls_weighting_scheme sigma
_refine_ls_wR_factor_all .104
_refine_ls_wR_factor_ref .068
_reflns_limit_h_max 14
_reflns_limit_h_min 0
_reflns_limit_k_max 16
_reflns_limit_k_min 0
_reflns_limit_l_max 22
_reflns_limit_l_min -22
_reflns_number_gt 2281
_reflns_number_observed 2281
_reflns_number_total 5482
_reflns_threshold_expression 'I    > 2.50 sig(I   )'
_cod_data_source_file 906624a.txt
_cod_data_source_block cp11
_cod_original_sg_symbol_Hall -p_2ybc
_cod_original_sg_symbol_H-M P_1_21/c_1
_cod_original_formula_sum 'C42 H38 Ag1 N5 O3 P2'
_cod_database_code 7702420

loop_
_symmetry_equiv_pos_as_xyz
+x,+y,+z
-x,1/2+y,1/2-z
-x,-y,-z
+x,1/2-y,1/2+z

loop_
_atom_site_label
_atom_site_fract_x
_atom_site_fract_y
_atom_site_fract_z
_atom_site_U_iso_or_equiv
_atom_site_adp_type
_atom_site_occupancy
Ag .72386(9) .56551(9) .27090(6) .0528(7) Uani 1.00000
N1a .6121(12) .6368(12) .1918(8) .075(12) Uani 1.00000
C2a .5354(18) .6088(13) .1481(10) .081(14) Uani 1.00000
N3a .4619(15) .6641(19) .1259(9) .110(16) Uani 1.00000
C4a .496(3) .743(2) .1582(15) .13(3) Uani 1.00000
C5a .584(2) .7236(18) .1964(10) .11(2) Uani 1.00000
N1b .7221(10) .4332(13) .2111(8) .076(10) Uani 1.00000
C2b .7120(15) .3460(16) .2230(11) .087(15) Uani 1.00000
N3b .6955(16) .3022(15) .1613(16) .16(2) Uani 1.00000
C4b .7019(16) .3689(17) .1167(11) .076(15) Uani 1.00000
C5b .7155(14) .4384(16) .1482(11) .089(15) Uani 1.00000
P1 .9029(3) .6199(3) .28740(19) .051(3) Uani 1.00000
C111 .9234(12) .7255(10) .3307(7) .049(10) Uani 1.00000
C112 .8462(13) .7539(11) .3645(9) .071(12) Uani 1.00000
C113 .8582(16) .8314(14) .3997(9) .085(14) Uani 1.00000
C114 .9422(17) .8820(12) .4023(10) .080(14) Uani 1.00000
C115 1.0224(17) .8551(13) .3715(11) .101(16) Uani 1.00000
C116 1.0125(15) .7763(14) .3363(10) .086(15) Uani 1.00000
C121 .9635(15) .6315(10) .2128(9) .057(11) Uani 1.00000
C122 .8970(16) .6398(11) .1529(10) .078(13) Uani 1.00000
C123 .936(2) .6442(13) .0945(9) .088(15) Uani 1.00000
C124 1.040(2) .6411(13) .0967(11) .089(17) Uani 1.00000
C125 1.1083(17) .6307(13) .1540(13) .091(16) Uani 1.00000
C126 1.0705(14) .6254(11) .2149(8) .068(12) Uani 1.00000
C131 .9835(12) .5397(10) .3342(8) .049(11) Uani 1.00000
C132 .9896(13) .4533(13) .3086(8) .067(12) Uani 1.00000
C133 1.0389(16) .3869(13) .3448(11) .081(15) Uani 1.00000
C134 1.0826(14) .4009(14) .4090(12) .078(14) Uani 1.00000
C135 1.0778(15) .4842(16) .4368(9) .072(14) Uani 1.00000
C136 1.0296(14) .5529(11) .3991(10) .066(12) Uani 1.00000
P2 .6205(3) .5384(3) .3591(2) .051(3) Uani 1.00000
C211 .6712(11) .4493(9) .4097(6) .042(9) Uani 1.00000
C212 .7686(13) .4146(11) .4079(8) .059(11) Uani 1.00000
C213 .8101(15) .3467(12) .4462(10) .083(14) Uani 1.00000
C214 .7545(16) .3080(11) .4900(9) .075(13) Uani 1.00000
C215 .6570(15) .3352(13) .4921(9) .071(13) Uani 1.00000
C216 .6154(13) .4053(11) .4540(9) .063(12) Uani 1.00000
C221 .4865(12) .5117(10) .3284(8) .053(10) Uani 1.00000
C222 .4613(12) .4716(12) .2705(9) .066(12) Uani 1.00000
C223 .3635(15) .4480(14) .2410(8) .082(13) Uani 1.00000
C224 .2816(14) .4667(14) .2755(13) .094(16) Uani 1.00000
C225 .3032(15) .5045(15) .3366(11) .088(15) Uani 1.00000
C226 .4029(14) .5266(12) .3633(8) .070(12) Uani 1.00000
C231 .6139(12) .6278(12) .4142(8) .054(11) Uani 1.00000
C232 .5727(14) .7084(14) .3884(9) .072(13) Uani 1.00000
C233 .5746(16) .7842(13) .4274(12) .086(15) Uani 1.00000
C234 .6121(16) .7782(17) .4920(14) .089(17) Uani 1.00000
C235 .6512(18) .701(2) .5205(10) .102(18) Uani 1.00000
C236 .6517(13) .6281(13) .4807(11) .076(13) Uani 1.00000
N .710(2) .4655(18) -.0289(13) .13(2) Uani 1.00000
O1 .6855(16) .3887(12) -.0200(8) .149(14) Uani 1.00000
O2 .6740(18) .4975(13) -.0801(11) .189(19) Uani 1.00000
O3 .763(2) .5060(15) .0120(11) .21(2) Uani 1.00000
H2a .53317 .54883 .13262 .09660 Uiso 1.00000
H3a .40013 .65350 .09514 .13460 Uiso 1.00000
H4a .46150 .79811 .15331 .16930 Uiso 1.00000
H5a .62409 .76590 .22422 .13110 Uiso 1.00000
H2b .71541 .31867 .26486 .11030 Uiso 1.00000
H3b .68313 .24122 .15224 .20000 Uiso 1.00000
H4b .69687 .36285 .07014 .09280 Uiso 1.00000
H5b .72085 .49395 .12669 .11120 Uiso 1.00000
H112 .78402 .71932 .36340 .09290 Uiso 1.00000
H113 .80401 .84939 .42308 .11000 Uiso 1.00000
H114 .94642 .93702 .42559 .10250 Uiso 1.00000
H115 1.08410 .88984 .37416 .12900 Uiso 1.00000
H116 1.06891 .75673 .31529 .11080 Uiso 1.00000
H122 .82312 .64243 .15214 .10090 Uiso 1.00000
H123 .88950 .64971 .05354 .11140 Uiso 1.00000
H124 1.06745 .64625 .05644 .11620 Uiso 1.00000
H125 1.18109 .62660 .15296 .12220 Uiso 1.00000
H126 1.11726 .61810 .25564 .08990 Uiso 1.00000
H132 .95801 .44152 .26416 .08510 Uiso 1.00000
H133 1.04330 .32962 .32571 .10100 Uiso 1.00000
H134 1.11658 .35338 .43478 .09690 Uiso 1.00000
H135 1.10780 .49415 .48197 .09130 Uiso 1.00000
H136 1.02823 .61087 .41820 .08410 Uiso 1.00000
H212 .80912 .43968 .37761 .07460 Uiso 1.00000
H213 .87857 .32560 .44314 .10650 Uiso 1.00000
H214 .78539 .26191 .51871 .09350 Uiso 1.00000
H215 .61631 .30544 .52008 .09000 Uiso 1.00000
H216 .54625 .42506 .45743 .07990 Uiso 1.00000
H222 .51742 .45796 .24729 .08190 Uiso 1.00000
H223 .35146 .41984 .19889 .10070 Uiso 1.00000
H224 .21141 .45340 .25652 .11370 Uiso 1.00000
H225 .24757 .51554 .36055 .11100 Uiso 1.00000
H226 .41687 .55212 .40637 .09030 Uiso 1.00000
H232 .54205 .71167 .34286 .09230 Uiso 1.00000
H233 .54991 .83956 .40832 .11190 Uiso 1.00000
H234 .61090 .82950 .51885 .11480 Uiso 1.00000
H235 .67726 .69768 .56634 .12930 Uiso 1.00000
H236 .68014 .57387 .50017 .09540 Uiso 1.00000

loop_
_atom_site_aniso_label
_atom_site_aniso_U_11
_atom_site_aniso_U_22
_atom_site_aniso_U_33
_atom_site_aniso_U_12
_atom_site_aniso_U_13
_atom_site_aniso_U_23
Ag .0545(8) .0585(8) .0501(7) -.0049(9) .0220(6) -.0031(9)
N1a .068(12) .088(14) .071(12) -.005(11) .015(10) -.006(10)
C2a .067(14) .094(17) .071(14) .011(13) -.016(11) .040(13)
N3a .083(14) .17(2) .072(14) .017(16) -.006(11) .033(14)
C4a .18(3) .15(3) .08(2) .08(3) .03(2) .03(2)
C5a .17(3) .09(2) .059(15) .01(2) .014(16) .018(14)
N1b .068(9) .092(13) .073(11) -.014(11) .030(8) -.017(12)
C2b .089(16) .059(15) .121(19) -.009(13) .043(14) -.011(14)
N3b .118(17) .11(2) .25(3) -.018(15) .021(19) -.10(2)
C4b .079(15) .060(16) .084(16) -.002(13) -.004(12) -.013(14)
C5b .075(13) .104(18) .094(17) -.010(14) .029(12) -.068(16)
P1 .053(3) .057(3) .045(3) -.005(3) .020(2) .001(2)
C111 .052(11) .048(11) .052(11) -.011(9) .025(9) -.005(9)
C112 .079(14) .039(11) .110(15) -.006(10) .054(12) -.021(11)
C113 .091(15) .079(15) .095(15) -.016(13) .047(13) -.045(12)
C114 .090(16) .051(13) .108(16) .001(12) .045(14) .004(11)
C115 .108(19) .059(15) .14(2) -.057(13) .045(16) -.039(14)
C116 .073(15) .095(17) .103(17) -.009(13) .049(13) -.012(13)
C121 .095(15) .025(10) .060(12) .004(10) .040(12) .019(9)
C122 .108(16) .055(13) .081(14) -.018(12) .048(14) .001(12)
C123 .114(19) .088(16) .068(14) -.026(15) .033(14) -.015(12)
C124 .15(3) .063(14) .071(15) -.017(16) .055(17) .005(12)
C125 .095(18) .065(14) .14(2) .007(13) .084(17) -.000(15)
C126 .072(14) .070(13) .074(13) .009(11) .045(11) .003(10)
C131 .051(10) .038(13) .063(12) -.013(8) .028(9) -.005(9)
C132 .073(13) .060(14) .070(12) -.004(11) .021(10) .009(11)
C133 .087(17) .060(14) .096(17) .007(12) .017(13) .025(13)
C134 .058(13) .075(16) .101(17) .005(11) .018(13) .048(14)
C135 .082(15) .067(15) .074(14) -.011(13) .029(11) -.013(13)
C136 .079(13) .035(11) .090(14) -.004(11) .032(11) .009(13)
P2 .049(3) .058(3) .049(3) -.002(2) .021(2) -.003(2)
C211 .058(10) .033(10) .040(8) -.008(9) .022(8) -.003(8)
C212 .065(12) .052(13) .065(11) .010(10) .026(9) .017(10)
C213 .105(16) .050(12) .104(16) .014(12) .049(14) .023(12)
C214 .085(15) .060(13) .081(14) -.031(12) .015(12) .020(10)
C215 .053(13) .091(16) .075(13) -.004(12) .032(11) .019(12)
C216 .066(12) .056(13) .072(13) .006(10) .027(10) .008(10)
C221 .062(12) .060(11) .041(10) -.002(9) .016(9) .006(9)
C222 .037(11) .105(17) .059(12) .004(10) .012(9) -.002(11)
C223 .071(13) .114(17) .059(11) .003(15) .001(10) .002(12)
C224 .040(12) .10(2) .13(2) -.006(11) -.004(14) .006(15)
C225 .046(13) .123(18) .100(17) .009(13) .023(13) .023(15)
C226 .053(12) .094(15) .072(12) -.009(11) .035(11) -.001(10)
C231 .054(11) .063(13) .049(11) -.020(10) .018(9) -.020(10)
C232 .082(14) .057(13) .085(14) .022(12) .038(11) -.002(12)
C233 .098(17) .056(14) .118(18) .002(12) .058(16) -.007(14)
C234 .060(15) .10(2) .12(2) -.023(14) .052(16) -.051(18)
C235 .103(19) .13(2) .082(17) -.003(17) .035(14) -.010(17)
C236 .065(13) .076(15) .091(16) -.008(11) .021(12) -.024(13)
N .13(2) .11(2) .12(2) -.033(17) -.014(16) .035(18)
O1 .22(2) .081(12) .128(14) -.032(14) -.036(12) .019(12)
O2 .24(2) .145(17) .16(2) -.029(16) -.018(17) .046(15)
O3 .27(3) .17(2) .16(2) -.078(19) -.027(19) .004(16)

loop_
_atom_type_symbol
_atom_type_oxidation_number
_atom_type_number_in_cell
_atom_type_scat_dispersion_real
_atom_type_scat_dispersion_imag
_atom_type_scat_source
C 0 168 .002 .002 'Int Tables Vol IV Tables 2.2B and 2.3.1'
H 0 152 0 0 'Int Tables Vol IV Tables 2.2B and 2.3.1'
Ag 0 4 -1.085 1.101 'Int Tables Vol IV Tables 2.2B and 2.3.1'
N 0 20 .004 .003 'Int Tables Vol IV Tables 2.2B and 2.3.1'
O 0 12 .008 .006 'Int Tables Vol IV Tables 2.2B and 2.3.1'
P 0 8 .09 .095 'Int Tables Vol IV Tables 2.2B and 2.3.1'

loop_
_geom_angle_atom_site_label_1
_geom_angle_atom_site_label_2
_geom_angle_atom_site_label_3
_geom_angle
N1a Ag N1b 94.4(6)
N1a Ag P1 115.1(4)
N1a Ag P2 104.3(4)
N1b Ag P1 106.7(3)
N1b Ag P2 106.7(4)
P1 Ag P2 125.12(14)
Ag N1a C2a 132.2(15)
Ag N1a C5a 123.3(13)
C2a N1a C5a 100.3(17)
N1a C2a N3a 118(2)
N1a C2a H2a 121(2)
N3a C2a H2a 121(2)
C2a N3a C4a 103(2)
C2a N3a H3a 128(3)
C4a N3a H3a 129(3)
N3a C4a C5a 106(3)
N3a C4a H4a 127(3)
C5a C4a H4a 127(3)
N1a C5a C4a 112(2)
N1a C5a H5a 124(3)
C4a C5a H5a 123(3)
Ag N1b C2b 136.8(14)
Ag N1b C5b 118.1(15)
C2b N1b C5b 104.4(19)
N1b C2b N3b 107(2)
N1b C2b H2b 127(2)
N3b C2b H2b 126(2)
C2b N3b C4b 104(2)
C2b N3b H3b 129(3)
C4b N3b H3b 127(3)
N3b C4b C5b 107(2)
N3b C4b H4b 127(3)
C5b C4b H4b 126(3)
N1b C5b C4b 117(2)
N1b C5b H5b 122(2)
C4b C5b H5b 121(2)
Ag P1 C111 115.0(6)
Ag P1 C121 116.3(6)
Ag P1 C131 108.1(5)
C111 P1 C121 106.1(7)
C111 P1 C131 107.6(7)
C121 P1 C131 102.9(8)
P1 C111 C112 117.3(12)
P1 C111 C116 125.4(14)
C112 C111 C116 117.2(15)
C111 C112 C113 120.2(16)
C111 C112 H112 119.9(16)
C113 C112 H112 119.9(19)
C112 C113 C114 122(2)
C112 C113 H113 119(2)
C114 C113 H113 119(2)
C113 C114 C115 119.7(18)
C113 C114 H114 120(2)
C115 C114 H114 120(2)
C114 C115 C116 119(2)
C114 C115 H115 121(2)
C116 C115 H115 120(2)
C111 C116 C115 122(2)
C111 C116 H116 119(2)
C115 C116 H116 119(2)
P1 C121 C122 117.3(16)
P1 C121 C126 122.0(13)
C122 C121 C126 120.5(18)
C121 C122 C123 121(2)
C121 C122 H122 120(2)
C123 C122 H122 119(2)
C122 C123 C124 118.4(19)
C122 C123 H123 121(2)
C124 C123 H123 121(2)
C123 C124 C125 122(2)
C123 C124 H124 119(2)
C125 C124 H124 119(3)
C124 C125 C126 120(2)
C124 C125 H125 119(3)
C126 C125 H125 120(2)
C121 C126 C125 117.3(16)
C121 C126 H126 121.5(18)
C125 C126 H126 121.2(19)
P1 C131 C132 119.3(12)
P1 C131 C136 123.3(12)
C132 C131 C136 116.8(14)
C131 C132 C133 122.0(16)
C131 C132 H132 119.2(17)
C133 C132 H132 118.8(19)
C132 C133 C134 120.3(19)
C132 C133 H133 120(2)
C134 C133 H133 120(2)
C133 C134 C135 120.0(19)
C133 C134 H134 120(2)
C135 C134 H134 120(2)
C134 C135 C136 119.6(17)
C134 C135 H135 120(2)
C136 C135 H135 120(2)
C131 C136 C135 121.2(16)
C131 C136 H136 119.5(16)
C135 C136 H136 119.3(18)
Ag P2 C211 111.6(5)
Ag P2 C221 112.9(6)
Ag P2 C231 115.8(6)
C211 P2 C221 106.5(7)
C211 P2 C231 104.7(7)
C221 P2 C231 104.5(8)
P2 C211 C212 122.0(12)
P2 C211 C216 123.9(12)
C212 C211 C216 114.1(13)
C211 C212 C213 123.5(17)
C211 C212 H212 118.3(15)
C213 C212 H212 118.2(17)
C212 C213 C214 120.3(18)
C212 C213 H213 120(2)
C214 C213 H213 119.7(18)
C213 C214 C215 119.4(17)
C213 C214 H214 120(2)
C215 C214 H214 120(2)
C214 C215 C216 120.3(18)
C214 C215 H215 119.6(18)
C216 C215 H215 120.1(18)
C211 C216 C215 122.2(16)
C211 C216 H216 118.9(15)
C215 C216 H216 118.9(18)
P2 C221 C222 120.0(13)
P2 C221 C226 124.3(12)
C222 C221 C226 115.6(14)
C221 C222 C223 126.4(17)
C221 C222 H222 116.8(15)
C223 C222 H222 116.8(17)
C222 C223 C224 116.8(17)
C222 C223 H223 121(2)
C224 C223 H223 122(2)
C223 C224 C225 119.5(17)
C223 C224 H224 120(2)
C225 C224 H224 120(2)
C224 C225 C226 121(2)
C224 C225 H225 119.4(19)
C226 C225 H225 120(2)
C221 C226 C225 120.9(17)
C221 C226 H226 119.4(16)
C225 C226 H226 120(2)
P2 C231 C232 118.2(13)
P2 C231 C236 126.3(14)
C232 C231 C236 115.4(16)
C231 C232 C233 121.6(17)
C231 C232 H232 119.3(19)
C233 C232 H232 119(2)
C232 C233 C234 119(2)
C232 C233 H233 120(2)
C234 C233 H233 120(2)
C233 C234 C235 122(2)
C233 C234 H234 119(2)
C235 C234 H234 119(3)
C234 C235 C236 118(2)
C234 C235 H235 121(3)
C236 C235 H235 121(3)
C231 C236 C235 124.1(19)
C231 C236 H236 118(2)
C235 C236 H236 118(2)
O1 N O2 116(2)
O1 N O3 122(3)
O2 N O3 122(3)

loop_
_geom_bond_atom_site_label_1
_geom_bond_atom_site_label_2
_geom_bond_distance
Ag N1a 2.261(15)
Ag N1b 2.336(18)
Ag P1 2.428(4)
Ag P2 2.458(5)
N1a C2a 1.30(3)
N1a C5a 1.36(3)
C2a N3a 1.29(3)
C2a H2a .95(2)
N3a C4a 1.39(4)
N3a H3a .948(18)
C4a C5a 1.31(4)
C4a H4a .94(3)
C5a H5a .95(3)
N1b C2b 1.34(3)
N1b C5b 1.28(3)
C2b N3b 1.41(4)
C2b H2b .95(2)
N3b C4b 1.37(4)
N3b H3b .94(2)
C4b C5b 1.23(3)
C4b H4b .95(2)
C5b H5b .95(2)
P1 C111 1.819(16)
P1 C121 1.84(2)
P1 C131 1.772(15)
C111 C112 1.37(2)
C111 C116 1.37(3)
C112 C113 1.37(3)
C112 H112 .956(17)
C113 C114 1.32(3)
C113 H113 .95(2)
C114 C115 1.36(3)
C114 H114 .953(18)
C115 C116 1.38(3)
C115 H115 .95(2)
C116 H116 .95(2)
C121 C122 1.39(3)
C121 C126 1.38(3)
C122 C123 1.38(3)
C122 H122 .95(2)
C123 C124 1.35(4)
C123 H123 .95(2)
C124 C125 1.36(3)
C124 H124 .95(3)
C125 C126 1.42(3)
C125 H125 .95(2)
C126 H126 .956(16)
C131 C132 1.41(2)
C131 C136 1.38(2)
C132 C133 1.34(3)
C132 H132 .955(16)
C133 C134 1.36(3)
C133 H133 .95(2)
C134 C135 1.38(3)
C134 H134 .95(2)
C135 C136 1.38(3)
C135 H135 .957(17)
C136 H136 .956(18)
P2 C211 1.755(14)
P2 C221 1.793(16)
P2 C231 1.769(18)
C211 C212 1.37(2)
C211 C216 1.42(2)
C212 C213 1.35(2)
C212 H212 .954(17)
C213 C214 1.37(3)
C213 H213 .95(2)
C214 C215 1.33(3)
C214 H214 .954(17)
C215 C216 1.37(2)
C215 H215 .95(2)
C216 H216 .957(17)
C221 C222 1.32(2)
C221 C226 1.41(3)
C222 C223 1.36(2)
C222 H222 .954(18)
C223 C224 1.40(3)
C223 H223 .953(17)
C224 C225 1.36(3)
C224 H224 .950(18)
C225 C226 1.36(3)
C225 H225 .95(2)
C226 H226 .955(16)
C231 C232 1.39(3)
C231 C236 1.37(3)
C232 C233 1.39(3)
C232 H232 .956(17)
C233 C234 1.34(4)
C233 H233 .95(2)
C234 C235 1.36(4)
C234 H234 .95(3)
C235 C236 1.37(3)
C235 H235 .95(2)
C236 H236 .955(19)
N O1 1.22(3)
N O2 1.18(3)
N O3 1.17(3)

loop_
_geom_contact_atom_site_label_1
_geom_contact_atom_site_label_2
_geom_contact_distance
_geom_contact_site_symmetry_2
Ag C2a 3.28(2) .
Ag C5a 3.22(3) .
Ag C2b 3.44(2) .
Ag C5b 3.15(2) .
Ag C111 3.596(15) .
Ag C112 3.638(16) .
Ag C121 3.64(2) .
Ag C122 3.73(2) .
Ag C131 3.421(14) .
Ag C132 3.796(17) .
Ag C211 3.506(14) .
Ag C212 3.588(16) .
Ag C221 3.562(17) .
Ag C222 3.680(17) .
Ag C231 3.600(18) .
Ag C232 3.98(2) .
Ag H2a 3.4547(14) .
Ag H5a 3.3554(14) .
Ag H5b 3.1471(13) .
Ag H112 3.0137(13) .
Ag H122 3.1581(14) .
Ag H132 3.5807(19) .
Ag H212 2.9687(13) .
Ag H222 3.0933(17) .
N1a N3a 2.22(2) .
N1a C4a 2.22(4) .
N1a N1b 3.37(3) .
N1a C5b 3.45(3) .
N1a P2 3.729(17) .
N1a H2a 1.966(16) .
N1a H5a 2.049(18) .
N1a H122 2.978(16) .
C2a C4a 2.09(4) .
C2a C5a 2.04(3) .
C2a O2 3.26(3) '3 665'
C2a H3a 2.02(2) .
N3a C5a 2.16(3) .
N3a N 3.36(3) '3 665'
N3a O1 2.77(2) '3 665'
N3a O2 3.06(3) '3 665'
N3a H2a 1.96(3) .
N3a H4a 2.09(3) .
C4a H3a 2.12(3) .
C4a H5a 2.00(3) .
C5a H4a 2.03(3) .
N1b N3b 2.22(3) .
N1b C4b 2.14(3) .
N1b H2b 2.055(18) .
N1b H5b 1.959(17) .
N1b H222 2.892(14) .
C2b C4b 2.19(3) .
C2b C5b 2.08(3) .
C2b H3b 2.13(2) .
N3b C5b 2.09(3) .
N3b H2b 2.12(3) .
N3b H4b 2.09(3) .
C4b N 3.34(4) .
C4b O1 2.80(3) .
C4b O3 3.17(3) .
C4b H3b 2.08(2) .
C4b H5b 1.90(2) .
C4b H115 2.76(2) '2 745'
C5b O1 3.50(3) .
C5b O3 3.13(3) .
C5b H2a 2.86(2) .
C5b H4b 1.95(2) .
C5b H115 2.81(2) '2 745'
P1 C112 2.737(18) .
P1 C116 2.84(2) .
P1 C122 2.77(2) .
P1 C126 2.83(2) .
P1 C132 2.750(19) .
P1 C136 2.783(18) .
P1 H112 2.798(4) .
P1 H116 2.963(4) .
P1 H122 2.823(4) .
P1 H126 2.954(5) .
P1 H132 2.835(4) .
P1 H136 2.907(4) .
C111 C113 2.38(3) .
C111 C114 2.76(2) .
C111 C115 2.41(3) .
C111 C121 2.92(2) .
C111 C131 2.90(2) .
C111 C136 3.16(2) .
C111 H112 2.028(17) .
C111 H116 2.017(16) .
C111 H136 2.692(14) .
C112 C114 2.35(2) .
C112 C115 2.73(3) .
C112 C116 2.34(3) .
C112 H113 2.006(18) .
C113 C115 2.32(3) .
C113 C116 2.69(3) .
C113 H112 2.02(2) .
C113 H114 1.98(2) .
C114 C116 2.37(3) .
C114 H113 1.97(2) .
C114 H115 2.02(2) .
C115 H114 2.02(2) .
C115 H116 2.03(2) .
C116 C121 3.32(3) .
C116 H115 2.04(2) .
C121 C123 2.41(3) .
C121 C124 2.74(3) .
C121 C125 2.39(3) .
C121 C131 2.82(2) .
C121 C132 3.31(2) .
C121 H122 2.036(18) .
C121 H126 2.050(19) .
C122 C124 2.34(4) .
C122 C125 2.74(3) .
C122 C126 2.40(3) .
C122 H123 2.03(2) .
C123 C125 2.38(3) .
C123 C126 2.80(3) .
C123 O3 3.31(3) .
C123 H122 2.02(2) .
C123 H124 1.99(3) .
C124 C126 2.41(3) .
C124 H123 2.01(3) .
C124 H125 2.00(3) .
C125 H124 2.00(3) .
C125 H126 2.08(3) .
C126 C131 3.14(3) .
C126 H116 2.858(17) .
C126 H125 2.07(2) .
C131 C133 2.41(2) .
C131 C134 2.78(3) .
C131 C135 2.41(2) .
C131 H126 2.813(17) .
C131 H132 2.050(16) .
C131 H136 2.033(16) .
C132 C134 2.35(3) .
C132 C135 2.73(2) .
C132 C136 2.38(3) .
C132 H133 1.996(18) .
C133 C135 2.38(3) .
C133 C136 2.75(3) .
C133 H132 1.99(2) .
C133 H134 2.02(2) .
C134 C136 2.38(3) .
C134 H133 2.01(2) .
C134 H135 2.04(2) .
C135 H134 2.03(2) .
C135 H136 2.03(2) .
C136 H135 2.034(18) .
P2 C212 2.741(17) .
P2 C216 2.803(17) .
P2 C222 2.710(16) .
P2 C226 2.839(19) .
P2 C232 2.72(2) .
P2 C236 2.81(2) .
P2 H212 2.829(4) .
P2 H216 2.923(4) .
P2 H222 2.743(4) .
P2 H226 2.962(5) .
P2 H232 2.797(4) .
P2 H236 2.924(4) .
C211 C213 2.39(2) .
C211 C214 2.80(2) .
C211 C215 2.44(2) .
C211 C221 2.84(2) .
C211 C231 2.79(2) .
C211 C236 3.09(2) .
C211 H212 2.008(15) .
C211 H216 2.057(15) .
C211 H236 2.628(14) .
C212 C214 2.36(2) .
C212 C215 2.71(3) .
C212 C216 2.34(2) .
C212 H135 2.895(15) '3 766'
C212 H213 2.000(16) .
C213 C215 2.34(3) .
C213 C216 2.70(3) .
C213 H212 1.983(19) .
C213 H214 2.03(2) .
C214 C216 2.34(2) .
C214 O1 3.09(2) 4
C214 H213 2.02(2) .
C214 H215 1.99(2) .
C215 O1 3.40(3) 4
C215 H214 1.995(19) .
C215 H216 2.013(19) .
C216 C221 3.26(2) .
C216 H4a 2.781(16) '2 645'
C216 H215 2.022(17) .
C216 H236 2.787(16) .
C221 C223 2.40(2) .
C221 C224 2.78(2) .
C221 C225 2.41(3) .
C221 C231 2.82(2) .
C221 C232 3.33(2) .
C221 H222 1.951(16) .
C221 H226 2.056(17) .
C222 C224 2.35(2) .
C222 C225 2.68(3) .
C222 C226 2.32(3) .
C222 H223 2.027(16) .
C223 C225 2.39(3) .
C223 C226 2.75(2) .
C223 O2 3.37(3) '3 665'
C223 H5a 2.83(2) '2 645'
C223 H222 1.98(2) .
C223 H224 2.05(2) .
C224 C226 2.37(3) .
C224 H223 2.06(3) .
C224 H225 2.01(3) .
C225 H224 2.02(2) .
C225 H226 2.01(2) .
C226 C231 3.15(2) .
C226 H216 2.889(16) .
C226 H225 2.009(18) .
C231 C233 2.43(3) .
C231 C234 2.77(3) .
C231 C235 2.42(3) .
C231 H226 2.773(16) .
C231 H232 2.039(16) .
C231 H236 2.004(16) .
C232 C234 2.35(3) .
C232 C235 2.74(3) .
C232 C236 2.34(3) .
C232 H112 2.87(2) .
C232 H233 2.04(2) .
C233 C235 2.36(3) .
C233 C236 2.71(3) .
C233 H232 2.03(2) .
C233 H234 1.98(2) .
C234 C236 2.33(3) .
C234 H233 2.00(3) .
C234 H235 2.02(3) .
C235 H234 2.00(3) .
C235 H236 2.00(3) .
C236 H235 2.03(2) .
N H3a 2.54(3) '3 665'
N H4b 2.58(3) .
O1 O2 2.04(3) .
O1 O3 2.08(3) .
O1 H3a 1.859(17) '3 665'
O1 H4b 1.875(17) .
O1 H214 2.663(18) '4 554'
O2 O3 2.05(3) .
O2 H2a 2.81(2) '3 665'
O2 H3a 2.46(2) '3 665'
O2 H113 2.85(2) '4 564'
O2 H223 2.71(2) '3 665'
O2 H233 2.92(2) '4 564'
O3 H4b 2.67(2) .
O3 H5b 2.51(2) .
O3 H113 2.94(2) '4 564'
O3 H123 2.76(2) .
H2a H3a 2.3668(6) .
H4b H5b 2.2833(2) .
H112 H113 2.3002(2) .
H113 H114 2.2598(8) .
H114 H115 2.3270(8) .
H115 H116 2.3300(2) .
H122 H123 2.3296(3) .
H123 H124 2.2955(12) .
H124 H125 2.2870(4) .
H125 H126 2.3924(3) .
H132 H133 2.2786(3) .
H133 H134 2.3141(2) .
H134 H135 2.3385(3) .
H135 H136 2.3271(3) .
H212 H213 2.2731(2) .
H213 H214 2.3234(4) .
H214 H215 2.2894(11) .
H215 H216 2.3091(2) .
H222 H223 2.2879(10) .
H223 H224 2.3767(8) .
H224 H225 2.3097(2) .
H225 H226 2.3059(10) .
H232 H233 2.3392(2) .
H233 H234 2.2844(2) .
H234 H235 2.3116(3) .
H235 H236 2.3091(2) .
